data_7135566
loop_
_publ_author_name
'Mao, Shanshan'
'Miao, Jiafeng'
'Zhou, Kang'
'Yin, Li'
'Guo, Fu-An'
'Hei, Xiuze'
'Wang, Hao'

_publ_section_title
;
 Hydrophobic pores in a calcium-based MOF enable one-step ethylene
 purification from
 C<sub>2</sub>H<sub>2</sub>/CO<sub>2</sub>/C<sub>2</sub>H<sub>4</sub>
 mixtures.
;
_journal_issue 23
_journal_name_full 'Chemical communications (Cambridge, England)'
_journal_page_first 6351
_journal_page_last 6355
_journal_paper_doi 10.1039/d6cc00339g
_journal_volume 62
_journal_year 2026
_chemical_formula_moiety 'C24 H15 Ca O5, [+ solvents]'
_chemical_formula_sum 'C24 H15 Ca O5'
_chemical_formula_weight 423.44
_chemical_name_systematic HIAM-204
_space_group_crystal_system orthorhombic
_space_group_IT_number 55
_space_group_name_Hall '-P 2 2ab'
_space_group_name_H-M_alt 'P b a m'
_atom_sites_solution_hydrogens geom
_atom_sites_solution_primary dual
_audit_creation_date 2023-12-08
_audit_creation_method
;
Olex2 1.3
(compiled 2020.11.12 svn.r5f609507 for OlexSys, GUI svn.r6408)
;
_audit_update_record
;
2026-01-12 deposited with the CCDC.	2026-03-05 downloaded from the CCDC.
;
_cell_angle_alpha 90
_cell_angle_beta 90
_cell_angle_gamma 90
_cell_formula_units_Z 4
_cell_length_a 21.598(6)
_cell_length_b 6.9255(15)
_cell_length_c 16.482(3)
_cell_measurement_reflns_used 1086
_cell_measurement_temperature 200.0
_cell_measurement_theta_max 66.957
_cell_measurement_theta_min 2.681
_cell_volume 2465.3(10)
_computing_cell_refinement 'SAINT V8.38A (Bruker, 2018)'
_computing_data_reduction 'SAINT V8.38A (Bruker, 2018)'
_computing_molecular_graphics 'Olex2 1.3 (Dolomanov et al., 2009)'
_computing_publication_material 'Olex2 1.3 (Dolomanov et al., 2009)'
_computing_structure_refinement 'SHELXL 2017/1 (Sheldrick, 2015)'
_computing_structure_solution 'SHELXT 2014/5 (Sheldrick, 2014)'
_diffrn_ambient_temperature 200.0
_diffrn_measured_fraction_theta_full 0.970
_diffrn_measured_fraction_theta_max 0.962
_diffrn_measurement_device_type 'Bruker APEX-II CCD'
_diffrn_measurement_method '\f and \w scans'
_diffrn_radiation_type CuK\a
_diffrn_radiation_wavelength 1.54178
_diffrn_reflns_av_R_equivalents 0.0879
_diffrn_reflns_av_unetI/netI 0.1125
_diffrn_reflns_Laue_measured_fraction_full 0.970
_diffrn_reflns_Laue_measured_fraction_max 0.962
_diffrn_reflns_limit_h_max 14
_diffrn_reflns_limit_h_min -25
_diffrn_reflns_limit_k_max 3
_diffrn_reflns_limit_k_min -8
_diffrn_reflns_limit_l_max 18
_diffrn_reflns_limit_l_min -19
_diffrn_reflns_number 4659
_diffrn_reflns_point_group_measured_fraction_full 0.970
_diffrn_reflns_point_group_measured_fraction_max 0.962
_diffrn_reflns_theta_full 67.679
_diffrn_reflns_theta_max 68.482
_diffrn_reflns_theta_min 2.681
_diffrn_source_current 1.0
_diffrn_source_power 0.05
_diffrn_source_voltage 50.0
_diffrn_standards_number 0
_exptl_absorpt_coefficient_mu 2.432
_exptl_absorpt_correction_T_max 0.7531
_exptl_absorpt_correction_T_min 0.3760
_exptl_absorpt_correction_type multi-scan
_exptl_absorpt_process_details
;
SADABS-2016/2 (Bruker,2016/2) was used for absorption correction.
wR2(int) was 0.1237 before and 0.0817 after correction.
The Ratio of minimum to maximum transmission is 0.4993.
The \l/2 correction factor is Not present.
;
_exptl_crystal_colour 'light yellow'
_exptl_crystal_colour_modifier light
_exptl_crystal_colour_primary yellow
_exptl_crystal_density_diffrn 1.141
_exptl_crystal_description plate
_exptl_crystal_F_000 876
_exptl_crystal_size_max 0.2
_exptl_crystal_size_mid 0.05
_exptl_crystal_size_min 0.02
_refine_diff_density_max 0.439
_refine_diff_density_min -0.589
_refine_diff_density_rms 0.103
_refine_ls_extinction_coef 0.0023(6)
_refine_ls_extinction_expression Fc^*^=kFc[1+0.001xFc^2^\l^3^/sin(2\q)]^-1/4^
_refine_ls_extinction_method 'SHELXL-2017/1 (Sheldrick 2017)'
_refine_ls_goodness_of_fit_ref 0.997
_refine_ls_hydrogen_treatment constr
_refine_ls_matrix_type full
_refine_ls_number_parameters 144
_refine_ls_number_reflns 2270
_refine_ls_number_restraints 0
_refine_ls_restrained_S_all 0.997
_refine_ls_R_factor_all 0.1199
_refine_ls_R_factor_gt 0.0805
_refine_ls_shift/su_max 0.000
_refine_ls_shift/su_mean 0.000
_refine_ls_structure_factor_coef Fsqd
_refine_ls_weighting_details 'w=1/[\s^2^(Fo^2^)+(0.1317P)^2^] where P=(Fo^2^+2Fc^2^)/3'
_refine_ls_weighting_scheme calc
_refine_ls_wR_factor_gt 0.2065
_refine_ls_wR_factor_ref 0.2457
_reflns_Friedel_coverage 0.000
_reflns_number_gt 1310
_reflns_number_total 2270
_reflns_threshold_expression 'I > 2\s(I)'
_cod_data_source_file d6cc00339g2.cif
_cod_data_source_block 1771_mss
_cod_depositor_comments 'Adding full bibliography for 7135566.cif.'
_cod_original_cell_volume 2465.4(10)
_cod_database_code 7135566
_shelx_shelxl_version_number 2017/1
_shelx_space_group_comment
;
The symmetry employed for this shelxl refinement is uniquely defined
by the following loop, which should always be used as a source of
symmetry information in preference to the above space-group names.
They are only intended as comments.
;
_shelx_estimated_absorpt_t_max 0.953
_shelx_estimated_absorpt_t_min 0.642
_olex2_refinement_description
;
1. Fixed Uiso
 At 1.2 times of:
  All C(H) groups
 At 1.5 times of:
  All C(H,H,H) groups
2.a Aromatic/amide H refined with riding coordinates:
 C3(H3), C4(H4), C7(H7), C9(H9), C13(H13)
2.b Idealised Me refined as rotating group:
 C8(H8A,H8B,H8C)
;
_smtbx_masks_void_probe_radius 1.2
_smtbx_masks_void_truncation_radius 1.2
_olex2_submission_special_instructions 'No special instructions were received'

loop_
_space_group_symop_operation_xyz
'x, y, z'
'-x, -y, z'
'-x+1/2, y+1/2, -z'
'x+1/2, -y+1/2, -z'
'-x, -y, -z'
'x, y, -z'
'x-1/2, -y-1/2, z'
'-x-1/2, y-1/2, z'

loop_
_atom_site_label
_atom_site_type_symbol
_atom_site_fract_x
_atom_site_fract_y
_atom_site_fract_z
_atom_site_U_iso_or_equiv
_atom_site_adp_type
_atom_site_occupancy
_atom_site_site_symmetry_order
_atom_site_calc_flag
_atom_site_refinement_flags_posn
_atom_site_refinement_flags_adp
_atom_site_refinement_flags_occupancy
_atom_site_disorder_assembly
_atom_site_disorder_group
Ca1 Ca 0.22933(6) 0.63705(19) 1.000000 0.0452(5) Uani 1 2 d S T P . .
O1 O 0.34494(19) 0.1957(6) 0.8932(2) 0.0698(12) Uani 1 1 d . . . . .
O2 O 0.27849(16) 0.4312(5) 0.9089(2) 0.0551(9) Uani 1 1 d . . . . .
O3 O 0.3299(2) 0.8191(8) 1.000000 0.0776(18) Uani 1 2 d S T P . .
C1 C 0.3224(2) 0.3508(7) 0.8700(3) 0.0504(12) Uani 1 1 d . . . . .
C2 C 0.3452(2) 0.4461(7) 0.7948(3) 0.0460(11) Uani 1 1 d . . . . .
C3 C 0.3904(3) 0.3568(8) 0.7483(3) 0.0605(14) Uani 1 1 d . . . . .
H3 H 0.407648 0.237144 0.765186 0.073 Uiso 1 1 calc R U . . .
C4 C 0.4103(3) 0.4429(9) 0.6771(3) 0.0631(15) Uani 1 1 d . . . . .
H4 H 0.440868 0.380071 0.645216 0.076 Uiso 1 1 calc R U . . .
C5 C 0.3866(2) 0.6196(7) 0.6511(3) 0.0463(11) Uani 1 1 d . . . . .
C6 C 0.3403(2) 0.7077(7) 0.6967(3) 0.0520(12) Uani 1 1 d . . . . .
C7 C 0.3213(2) 0.6200(7) 0.7687(3) 0.0507(12) Uani 1 1 d . . . . .
H7 H 0.290767 0.682241 0.800944 0.061 Uiso 1 1 calc R U . . .
C8 C 0.3119(3) 0.8963(10) 0.6703(5) 0.087(2) Uani 1 1 d . . . . .
H8A H 0.344071 0.979859 0.647448 0.131 Uiso 1 1 calc R U . . .
H8B H 0.292864 0.960127 0.717134 0.131 Uiso 1 1 calc R U . . .
H8C H 0.280149 0.871537 0.629020 0.131 Uiso 1 1 calc R U . . .
C9 C 0.3900(3) 0.6304(10) 0.500000 0.0466(15) Uani 1 2 d S T P . .
H9 H 0.361265 0.526523 0.499999 0.056 Uiso 1 2 calc R U P . .
C10 C 0.4101(2) 0.7031(7) 0.5742(3) 0.0448(11) Uani 1 1 d . . . . .
C11 C 0.4548(2) 0.8510(6) 0.5748(3) 0.0410(10) Uani 1 1 d . . . . .
C12 C 0.4765(3) 0.9256(9) 0.500000 0.0407(14) Uani 1 2 d S T P . .
C13 C 0.4782(2) 0.9288(7) 0.6489(3) 0.0447(10) Uani 1 1 d . . . . .
H13 H 0.463101 0.880631 0.699066 0.054 Uiso 1 1 calc R U . . .

loop_
_atom_site_aniso_label
_atom_site_aniso_U_11
_atom_site_aniso_U_22
_atom_site_aniso_U_33
_atom_site_aniso_U_23
_atom_site_aniso_U_13
_atom_site_aniso_U_12
Ca1 0.0614(9) 0.0418(7) 0.0324(7) 0.000 0.000 0.0044(6)
O1 0.086(3) 0.068(2) 0.055(2) 0.024(2) 0.028(2) 0.015(2)
O2 0.073(2) 0.0541(19) 0.0378(18) -0.0046(15) 0.0204(16) 0.0064(16)
O3 0.059(3) 0.058(3) 0.116(5) 0.000 0.000 0.002(2)
C1 0.070(3) 0.046(2) 0.035(2) 0.002(2) 0.002(2) -0.006(2)
C2 0.050(3) 0.052(2) 0.037(2) -0.001(2) 0.0052(19) -0.005(2)
C3 0.078(3) 0.055(3) 0.049(3) 0.009(3) 0.018(3) 0.018(3)
C4 0.079(4) 0.062(3) 0.048(3) 0.013(3) 0.025(3) 0.004(3)
C5 0.060(3) 0.046(2) 0.033(2) -0.001(2) 0.003(2) -0.007(2)
C6 0.063(3) 0.048(2) 0.044(3) 0.007(2) 0.009(2) 0.006(2)
C7 0.060(3) 0.049(2) 0.043(3) 0.005(2) 0.010(2) 0.001(2)
C8 0.097(5) 0.079(4) 0.086(5) 0.031(4) 0.036(4) 0.032(4)
C9 0.055(4) 0.051(4) 0.034(3) 0.000 0.000 -0.009(3)
C10 0.052(3) 0.044(2) 0.038(3) 0.0042(19) 0.004(2) -0.0040(19)
C11 0.050(2) 0.041(2) 0.032(2) 0.0005(18) 0.0041(17) -0.0017(18)
C12 0.047(3) 0.040(3) 0.035(3) 0.000 0.000 -0.002(2)
C13 0.052(2) 0.052(2) 0.030(2) 0.001(2) 0.0016(18) 0.0018(18)

loop_
_atom_type_symbol
_atom_type_description
_atom_type_scat_dispersion_real
_atom_type_scat_dispersion_imag
_atom_type_scat_source
C C 0.0181 0.0091 'International Tables Vol C Tables 4.2.6.8 and 6.1.1.4'
H H 0.0000 0.0000 'International Tables Vol C Tables 4.2.6.8 and 6.1.1.4'
Ca Ca 0.3641 1.2855 'International Tables Vol C Tables 4.2.6.8 and 6.1.1.4'
O O 0.0492 0.0322 'International Tables Vol C Tables 4.2.6.8 and 6.1.1.4'

loop_
_geom_angle_atom_site_label_1
_geom_angle_atom_site_label_2
_geom_angle_atom_site_label_3
_geom_angle
_geom_angle_site_symmetry_1
_geom_angle_site_symmetry_3
_geom_angle_publ_flag
Ca1 Ca1 Ca1 151.08(8) 3_557 3_547 ?
O1 Ca1 Ca1 90.18(10) 8_665 3_557 ?
O1 Ca1 Ca1 109.17(11) 3_557 3_547 ?
O1 Ca1 Ca1 90.18(10) 3_557 3_557 ?
O1 Ca1 Ca1 109.17(11) 8_665 3_547 ?
O1 Ca1 O1 93.6(2) 8_665 3_557 ?
O1 Ca1 O2 104.62(15) 8_665 3_557 ?
O1 Ca1 O2 104.62(15) 3_557 8_665 ?
O1 Ca1 O2 52.36(12) 8_665 8_665 ?
O1 Ca1 O2 52.36(12) 3_557 3_557 ?
O1 Ca1 O3 79.16(13) 8_665 3_547 ?
O1 Ca1 O3 119.33(12) 8_665 . ?
O1 Ca1 O3 119.33(12) 3_557 . ?
O1 Ca1 O3 79.16(13) 3_557 3_547 ?
O1 Ca1 C1 101.65(16) 8_665 3_557 ?
O1 Ca1 C1 25.79(14) 8_665 8_665 ?
O1 Ca1 C1 101.65(16) 3_557 8_665 ?
O1 Ca1 C1 25.79(14) 3_557 3_557 ?
O2 Ca1 Ca1 40.44(7) 3_557 3_557 ?
O2 Ca1 Ca1 142.59(8) 3_557 3_547 ?
O2 Ca1 Ca1 118.63(10) . 3_557 ?
O2 Ca1 Ca1 142.59(8) 8_665 3_547 ?
O2 Ca1 Ca1 45.01(9) . 3_547 ?
O2 Ca1 Ca1 118.63(10) 6_557 3_557 ?
O2 Ca1 Ca1 40.44(7) 8_665 3_557 ?
O2 Ca1 Ca1 45.01(9) 6_557 3_547 ?
O2 Ca1 O1 86.29(15) 6_557 3_557 ?
O2 Ca1 O1 151.19(14) . 3_557 ?
O2 Ca1 O1 151.19(14) 6_557 8_665 ?
O2 Ca1 O1 86.29(15) . 8_665 ?
O2 Ca1 O2 154.75(10) . 3_557 ?
O2 Ca1 O2 98.05(13) . 8_665 ?
O2 Ca1 O2 80.41(18) 6_557 . ?
O2 Ca1 O2 98.05(13) 6_557 3_557 ?
O2 Ca1 O2 154.75(10) 6_557 8_665 ?
O2 Ca1 O2 72.61(16) 3_557 8_665 ?
O2 Ca1 O3 85.00(14) . . ?
O2 Ca1 O3 131.38(11) 8_665 3_547 ?
O2 Ca1 O3 131.38(11) 3_557 3_547 ?
O2 Ca1 O3 72.52(13) . 3_547 ?
O2 Ca1 O3 72.52(13) 6_557 3_547 ?
O2 Ca1 O3 85.00(14) 6_557 . ?
O2 Ca1 C1 90.12(13) 3_557 8_665 ?
O2 Ca1 C1 90.12(13) 8_665 3_557 ?
O2 Ca1 C1 26.68(12) 8_665 8_665 ?
O2 Ca1 C1 90.66(13) . 8_665 ?
O2 Ca1 C1 171.06(14) 6_557 8_665 ?
O2 Ca1 C1 26.68(12) 3_557 3_557 ?
O2 Ca1 C1 90.66(13) 6_557 3_557 ?
O2 Ca1 C1 171.06(14) . 3_557 ?
O3 Ca1 Ca1 164.31(14) 3_547 3_557 ?
O3 Ca1 Ca1 105.67(14) . 3_547 ?
O3 Ca1 Ca1 44.61(12) 3_547 3_547 ?
O3 Ca1 Ca1 45.41(13) . 3_557 ?
O3 Ca1 O2 69.79(13) . 8_665 ?
O3 Ca1 O2 69.79(13) . 3_557 ?
O3 Ca1 O3 150.28(19) . 3_547 ?
O3 Ca1 C1 94.50(14) . 8_665 ?
O3 Ca1 C1 94.50(14) . 3_557 ?
O3 Ca1 C1 104.71(14) 3_547 8_665 ?
O3 Ca1 C1 104.71(14) 3_547 3_557 ?
C1 Ca1 Ca1 65.95(11) 8_665 3_557 ?
C1 Ca1 Ca1 65.95(11) 3_557 3_557 ?
C1 Ca1 Ca1 127.17(10) 8_665 3_547 ?
C1 Ca1 Ca1 127.17(10) 3_557 3_547 ?
C1 Ca1 C1 98.3(2) 3_557 8_665 ?
C1 O1 Ca1 96.3(3) . 3_547 ?
Ca1 O2 Ca1 94.55(11) . 3_547 ?
C1 O2 Ca1 89.8(3) . 3_547 ?
C1 O2 Ca1 158.9(3) . . ?
Ca1 O3 Ca1 89.98(17) . 3_557 ?
O1 C1 Ca1 58.0(3) . 3_547 ?
O1 C1 O2 121.1(4) . . ?
O1 C1 C2 120.7(5) . . ?
O2 C1 Ca1 63.5(3) . 3_547 ?
O2 C1 C2 118.2(4) . . ?
C2 C1 Ca1 172.8(3) . 3_547 ?
C3 C2 C1 119.7(4) . . ?
C7 C2 C1 121.5(4) . . ?
C7 C2 C3 118.7(4) . . ?
C2 C3 H3 120.2 . . ?
C4 C3 C2 119.6(5) . . ?
C4 C3 H3 120.2 . . ?
C3 C4 H4 119.2 . . ?
C3 C4 C5 121.7(5) . . ?
C5 C4 H4 119.2 . . ?
C4 C5 C10 118.6(4) . . ?
C6 C5 C4 118.9(4) . . ?
C6 C5 C10 122.4(4) . . ?
C5 C6 C7 118.6(4) . . ?
C5 C6 C8 121.1(5) . . ?
C7 C6 C8 120.2(5) . . ?
C2 C7 C6 122.4(5) . . ?
C2 C7 H7 118.8 . . ?
C6 C7 H7 118.8 . . ?
C6 C8 H8A 109.5 . . ?
C6 C8 H8B 109.5 . . ?
C6 C8 H8C 109.5 . . ?
H8A C8 H8B 109.5 . . ?
H8A C8 H8C 109.5 . . ?
H8B C8 H8C 109.5 . . ?
C10 C9 H9 118.5 . . ?
C10 C9 H9 118.5 6_556 . ?
C10 C9 C10 123.0(6) 6_556 . ?
C9 C10 C5 120.3(4) . . ?
C9 C10 C11 118.9(4) . . ?
C11 C10 C5 120.8(4) . . ?
C10 C11 C12 119.0(4) . . ?
C10 C11 C13 121.6(4) . . ?
C12 C11 C13 119.4(4) . . ?
C11 C12 C11 121.1(5) . 6_556 ?
C11 C12 C12 119.4(3) . 5_676 ?
C11 C12 C12 119.4(3) 6_556 5_676 ?
C11 C13 H13 119.4 . . ?
C13 C13 C11 121.2(3) 2_675 . ?
C13 C13 H13 119.4 2_675 . ?

loop_
_geom_bond_atom_site_label_1
_geom_bond_atom_site_label_2
_geom_bond_distance
_geom_bond_site_symmetry_2
_geom_bond_publ_flag
Ca1 Ca1 3.5761(10) 3_547 ?
Ca1 Ca1 3.5760(10) 3_557 ?
Ca1 O1 2.416(4) 8_665 ?
Ca1 O1 2.416(4) 3_557 ?
Ca1 O2 2.327(3) . ?
Ca1 O2 2.537(4) 3_557 ?
Ca1 O2 2.537(4) 8_665 ?
Ca1 O2 2.327(3) 6_557 ?
Ca1 O3 2.511(6) . ?
Ca1 O3 2.547(6) 3_547 ?
Ca1 C1 2.834(5) 8_665 ?
Ca1 C1 2.834(5) 3_557 ?
O1 C1 1.240(6) . ?
O2 C1 1.272(6) . ?
C1 C2 1.488(7) . ?
C2 C3 1.387(7) . ?
C2 C7 1.379(7) . ?
C3 H3 0.9500 . ?
C3 C4 1.384(7) . ?
C4 H4 0.9500 . ?
C4 C5 1.394(7) . ?
C5 C6 1.392(7) . ?
C5 C10 1.484(6) . ?
C6 C7 1.395(7) . ?
C6 C8 1.507(8) . ?
C7 H7 0.9500 . ?
C8 H8A 0.9800 . ?
C8 H8B 0.9800 . ?
C8 H8C 0.9800 . ?
C9 H9 0.9500 . ?
C9 C10 1.391(6) 6_556 ?
C9 C10 1.391(6) . ?
C10 C11 1.409(6) . ?
C11 C12 1.416(5) . ?
C11 C13 1.426(6) . ?
C12 C12 1.447(12) 5_676 ?
C13 C13 1.363(10) 2_675 ?
C13 H13 0.9500 . ?

loop_
_geom_torsion_atom_site_label_1
_geom_torsion_atom_site_label_2
_geom_torsion_atom_site_label_3
_geom_torsion_atom_site_label_4
_geom_torsion
_geom_torsion_site_symmetry_1
_geom_torsion_site_symmetry_2
_geom_torsion_site_symmetry_3
_geom_torsion_site_symmetry_4
_geom_torsion_publ_flag
Ca1 O1 C1 O2 7.2(5) 3_547 . . . ?
Ca1 O1 C1 C2 -171.7(4) 3_547 . . . ?
Ca1 O2 C1 Ca1 102.1(9) . . . 3_547 ?
Ca1 O2 C1 O1 -6.8(5) 3_547 . . . ?
Ca1 O2 C1 O1 95.4(10) . . . . ?
Ca1 O2 C1 C2 172.1(4) 3_547 . . . ?
Ca1 O2 C1 C2 -85.7(10) . . . . ?
O1 C1 C2 C3 2.8(8) . . . . ?
O1 C1 C2 C7 -179.1(5) . . . . ?
O2 C1 C2 C3 -176.2(5) . . . . ?
O2 C1 C2 C7 2.0(7) . . . . ?
C1 C2 C3 C4 178.1(5) . . . . ?
C1 C2 C7 C6 -177.3(5) . . . . ?
C2 C3 C4 C5 0.8(9) . . . . ?
C3 C2 C7 C6 0.9(8) . . . . ?
C3 C4 C5 C6 -2.2(9) . . . . ?
C3 C4 C5 C10 -179.9(5) . . . . ?
C4 C5 C6 C7 2.9(8) . . . . ?
C4 C5 C6 C8 -178.4(6) . . . . ?
C4 C5 C10 C9 76.7(7) . . . . ?
C4 C5 C10 C11 -100.6(6) . . . . ?
C5 C6 C7 C2 -2.3(8) . . . . ?
C5 C10 C11 C12 179.4(5) . . . . ?
C5 C10 C11 C13 -1.4(7) . . . . ?
C6 C5 C10 C9 -100.9(6) . . . . ?
C6 C5 C10 C11 81.8(6) . . . . ?
C7 C2 C3 C4 -0.2(8) . . . . ?
C8 C6 C7 C2 179.0(6) . . . . ?
C9 C10 C11 C12 2.1(8) . . . . ?
C9 C10 C11 C13 -178.7(5) . . . . ?
C10 C5 C6 C7 -179.5(5) . . . . ?
C10 C5 C6 C8 -0.8(8) . . . . ?
C10 C9 C10 C5 179.7(4) 6_556 . . . ?
C10 C9 C10 C11 -2.9(10) 6_556 . . . ?
C10 C11 C12 C11 -1.4(9) . . . 6_556 ?
C10 C11 C12 C12 -178.5(6) . . . 5_676 ?
C10 C11 C13 C13 179.6(5) . . . 2_675 ?
C12 C11 C13 C13 -1.2(8) . . . 2_675 ?
C13 C11 C12 C11 179.4(4) . . . 6_556 ?
C13 C11 C12 C12 2.3(10) . . . 5_676 ?

loop_
_smtbx_masks_void_nr
_smtbx_masks_void_average_x
_smtbx_masks_void_average_y
_smtbx_masks_void_average_z
_smtbx_masks_void_volume
_smtbx_masks_void_count_electrons
_smtbx_masks_void_content
1 0.000 -0.351 0.000 247.7 56.5 '4 ?'
2 0.250 0.123 0.500 104.0 0.0 ?
3 0.500 0.139 0.000 247.7 53.4 '4 ?'
4 0.750 -0.464 0.500 104.0 0.0 ?
